data_1519375
loop_
_publ_author_name
'Bedin, Michele'
'Karim, Alavi'
'Reitti, Marcus'
'Carlsson, Anna-Carin C.'
'Topi\'c, Filip'
'Cetina, Mario'
'Pan, Fangfang'
'Havel, Vaclav'
'Al-Ameri, Fatima'
'Sindelar, Vladimir'
'Rissanen, Kari'
'Gr\"afenstein, J\"urgen'
'Erd\'elyi, M\'at\'e'

_publ_section_title
;
 Counterion influence on the N--I--N halogen bond
;
_journal_issue 7
_journal_name_full 'Chem. Sci.'
_journal_page_first 3746
_journal_paper_doi 10.1039/C5SC01053E
_journal_volume 6
_journal_year 2015
_chemical_formula_moiety 'C10 H10 Ag N2, C2 H4 Cl2, F6 P'
_chemical_formula_sum 'C12 H14 Ag Cl2 F6 N2 P'
_chemical_formula_weight 509.99
_chemical_name_systematic '[bis(pyridine)silver]hexafluorophosphate'
_space_group_crystal_system triclinic
_space_group_IT_number 2
_space_group_name_Hall '-P 1'
_space_group_name_H-M_alt 'P -1'
_symmetry_space_group_name_Hall '-P 1'
_symmetry_space_group_name_H-M 'P -1'
_atom_sites_solution_hydrogens geom
_atom_sites_solution_primary direct
_atom_sites_solution_secondary difmap
_audit_creation_date 2013-10-01
_audit_creation_method
;
  Olex2 1.2
  (compiled Apr 23 2013 17:59:47, GUI svn.r4466)
;
_audit_update_record
;
2015-03-23 deposited with the CCDC.
2015-04-20 downloaded from the CCDC.
;
_cell_angle_alpha 111.37(3)
_cell_angle_beta 116.82(3)
_cell_angle_gamma 97.43(3)
_cell_formula_units_Z 2
_cell_length_a 9.968(2)
_cell_length_b 10.512(2)
_cell_length_c 10.679(2)
_cell_measurement_reflns_used 2158
_cell_measurement_temperature 173(2)
_cell_measurement_theta_max 27.878
_cell_measurement_theta_min 0.407
_cell_volume 869.9(6)
_computing_cell_refinement 'HKL Scalepack (Otwinowski & Minor 1997)'
_computing_data_collection 'Collect (Bruker AXS BV, 1997-2004)'
_computing_data_reduction 'HKL Denzo and Scalepack (Otwinowski & Minor 1997)'
_computing_molecular_graphics
;
O. V. Dolomanov, L. J. Bourhis, R. J. Gildea, J. A. K. Howard and H. Puschmann,
OLEX2: a complete structure solution, refinement and analysis program.
J. Appl. Cryst. (2009). 42, 339-341.
;
_computing_publication_material
;
O. V. Dolomanov, L. J. Bourhis, R. J. Gildea, J. A. K. Howard and H. Puschmann,
OLEX2: a complete structure solution, refinement and analysis program.
J. Appl. Cryst. (2009). 42, 339-341.
;
_computing_structure_refinement
;
XL, G.M. Sheldrick, Acta Cryst.
(2008). A64, 112-122
;
_computing_structure_solution 'SHELXS-97 (Sheldrick, 1990)'
_diffrn_ambient_temperature 173.15
_diffrn_detector_area_resol_mean 9
_diffrn_measured_fraction_theta_full 0.994
_diffrn_measured_fraction_theta_max 0.978
_diffrn_measurement_device_type KappaCCD
_diffrn_measurement_method '\w scans'
_diffrn_radiation_monochromator graphite
_diffrn_radiation_type MoK\a
_diffrn_radiation_wavelength 0.71073
_diffrn_reflns_av_R_equivalents 0.0372
_diffrn_reflns_av_unetI/netI 0.0766
_diffrn_reflns_limit_h_max 13
_diffrn_reflns_limit_h_min -12
_diffrn_reflns_limit_k_max 14
_diffrn_reflns_limit_k_min -13
_diffrn_reflns_limit_l_max 13
_diffrn_reflns_limit_l_min -14
_diffrn_reflns_number 7991
_diffrn_reflns_theta_full 25.50
_diffrn_reflns_theta_max 28.51
_diffrn_reflns_theta_min 2.34
_diffrn_source 'fine-focus sealed tube'
_exptl_absorpt_coefficient_mu 1.614
_exptl_absorpt_correction_T_max 0.7457
_exptl_absorpt_correction_T_min 0.6185
_exptl_absorpt_correction_type multi-scan
_exptl_absorpt_process_details
;
SADABS-2008/1 (Bruker,2008) was used for absorption correction.
wR2(int) was 0.0692 before and 0.0600 after correction.
The Ratio of minimum to maximum transmission is 0.8294.
The \l/2 correction factor is 0.0015.
;
_exptl_crystal_colour colorless
_exptl_crystal_density_diffrn 1.947
_exptl_crystal_density_method 'not measured'
_exptl_crystal_description needle
_exptl_crystal_F_000 500
_exptl_crystal_size_max 0.38
_exptl_crystal_size_mid 0.05
_exptl_crystal_size_min 0.04
_refine_diff_density_max 0.618
_refine_diff_density_min -0.592
_refine_diff_density_rms 0.131
_refine_ls_extinction_method none
_refine_ls_goodness_of_fit_ref 1.050
_refine_ls_hydrogen_treatment constr
_refine_ls_matrix_type full
_refine_ls_number_parameters 217
_refine_ls_number_reflns 4325
_refine_ls_number_restraints 0
_refine_ls_restrained_S_all 1.050
_refine_ls_R_factor_all 0.0818
_refine_ls_R_factor_gt 0.0535
_refine_ls_shift/su_max 0.000
_refine_ls_shift/su_mean 0.000
_refine_ls_structure_factor_coef Fsqd
_refine_ls_weighting_details 'calc w=1/[\s^2^(Fo^2^)+(0.0000P)^2^+2.0535P] where P=(Fo^2^+2Fc^2^)/3'
_refine_ls_weighting_scheme calc
_refine_ls_wR_factor_gt 0.0915
_refine_ls_wR_factor_ref 0.1009
_reflns_number_gt 3157
_reflns_number_total 4325
_reflns_threshold_expression >2sigma(I)
_cod_data_source_file c5sc01053e2.cif
_cod_data_source_block 3-Ag
_cod_depositor_comments 'Adding full bibliography for 1519367--1519381.cif.'
_cod_original_cell_volume 869.9(3)
_cod_database_code 1519375
_olex2_refinement_description
;
1. Fixed Uiso
 At 1.2 times of:
  All C(H) groups, All C(H,H) groups
2.a Secondary CH2 refined with riding coordinates:
 C11(H11A,H11B), C12(H12A,H12B)
2.b Aromatic/amide H refined with riding coordinates:
 C1(H1), C2(H2), C3(H3), C4(H4), C5(H5), C6(H6), C7(H7), C8(H8), C9(H9),
 C10(H10)
;

loop_
_space_group_symop_id
_space_group_symop_operation_xyz
1 'x, y, z'
2 '-x, -y, -z'

loop_
_atom_site_label
_atom_site_type_symbol
_atom_site_fract_x
_atom_site_fract_y
_atom_site_fract_z
_atom_site_U_iso_or_equiv
_atom_site_adp_type
_atom_site_occupancy
_atom_site_symmetry_multiplicity
_atom_site_calc_flag
_atom_site_refinement_flags
Ag1 Ag 0.22395(4) 0.47477(4) 0.25178(4) 0.03373(12) Uani 1 1 d .
N1 N 0.0925(4) 0.3734(4) -0.0026(4) 0.0269(8) Uani 1 1 d .
N2 N 0.3588(4) 0.5870(4) 0.5059(4) 0.0260(8) Uani 1 1 d .
C1 C -0.0559(5) 0.2733(5) -0.0914(5) 0.0324(11) Uani 1 1 d .
H1 H -0.1029 0.2537 -0.0393 0.039 Uiso 1 1 calc R
C2 C -0.1417(5) 0.1985(6) -0.2545(6) 0.0373(12) Uani 1 1 d .
H2 H -0.2435 0.1285 -0.3115 0.045 Uiso 1 1 calc R
C3 C -0.0745(5) 0.2290(6) -0.3330(6) 0.0384(12) Uani 1 1 d .
H3 H -0.1299 0.1796 -0.4439 0.046 Uiso 1 1 calc R
C4 C 0.0765(6) 0.3340(7) -0.2439(6) 0.0439(14) Uani 1 1 d .
H4 H 0.1239 0.3577 -0.2939 0.053 Uiso 1 1 calc R
C5 C 0.1565(5) 0.4038(6) -0.0788(5) 0.0331(11) Uani 1 1 d .
H5 H 0.2585 0.4743 -0.0191 0.040 Uiso 1 1 calc R
C6 C 0.3681(5) 0.5181(5) 0.5927(5) 0.0284(10) Uani 1 1 d .
H6 H 0.3191 0.4171 0.5395 0.034 Uiso 1 1 calc R
C7 C 0.4467(5) 0.5907(5) 0.7558(5) 0.0324(11) Uani 1 1 d .
H7 H 0.4508 0.5395 0.8116 0.039 Uiso 1 1 calc R
C8 C 0.5193(5) 0.7399(5) 0.8362(5) 0.0311(11) Uani 1 1 d .
H8 H 0.5724 0.7914 0.9468 0.037 Uiso 1 1 calc R
C9 C 0.5117(5) 0.8117(5) 0.7492(5) 0.0293(10) Uani 1 1 d .
H9 H 0.5599 0.9128 0.8007 0.035 Uiso 1 1 calc R
C10 C 0.4326(5) 0.7330(5) 0.5863(5) 0.0285(10) Uani 1 1 d .
H10 H 0.4298 0.7824 0.5290 0.034 Uiso 1 1 calc R
Cl1 Cl -0.06678(18) 0.34030(19) 0.3191(3) 0.0795(6) Uani 1 1 d .
Cl2 Cl 0.13001(14) 0.13958(14) 0.21241(16) 0.0424(3) Uani 1 1 d .
C11 C -0.1514(6) 0.1485(6) 0.1898(7) 0.0477(14) Uani 1 1 d .
H11A H -0.2389 0.1066 0.1966 0.057 Uiso 1 1 calc R
H11B H -0.1958 0.1301 0.0806 0.057 Uiso 1 1 calc R
C12 C -0.0339(6) 0.0762(6) 0.2286(7) 0.0477(14) Uani 1 1 d .
H12A H -0.0877 -0.0281 0.1574 0.057 Uiso 1 1 calc R
H12B H 0.0081 0.0924 0.3368 0.057 Uiso 1 1 calc R
P1 P 0.56321(13) 0.81078(13) 0.26083(13) 0.0250(3) Uani 1 1 d .
F1 F 0.6812(3) 0.9188(3) 0.2507(4) 0.0500(8) Uani 1 1 d .
F2 F 0.4443(3) 0.7017(3) 0.2699(3) 0.0422(7) Uani 1 1 d .
F3 F 0.5613(3) 0.6735(3) 0.1283(3) 0.0376(7) Uani 1 1 d .
F4 F 0.5628(3) 0.9472(3) 0.3914(3) 0.0445(7) Uani 1 1 d .
F5 F 0.4126(3) 0.8180(3) 0.1226(3) 0.0441(7) Uani 1 1 d .
F6 F 0.7130(3) 0.8027(4) 0.3982(3) 0.0481(8) Uani 1 1 d .

loop_
_atom_site_aniso_label
_atom_site_aniso_U_11
_atom_site_aniso_U_22
_atom_site_aniso_U_33
_atom_site_aniso_U_23
_atom_site_aniso_U_13
_atom_site_aniso_U_12
Ag1 0.03395(19) 0.0338(2) 0.02045(17) 0.01009(15) 0.00904(14) 0.00573(15)
N1 0.0273(18) 0.024(2) 0.0219(18) 0.0105(17) 0.0094(16) 0.0058(15)
N2 0.0246(17) 0.026(2) 0.0207(18) 0.0093(17) 0.0086(15) 0.0082(15)
C1 0.030(2) 0.031(3) 0.027(2) 0.014(2) 0.011(2) 0.003(2)
C2 0.029(2) 0.034(3) 0.030(3) 0.011(2) 0.008(2) 0.006(2)
C3 0.031(2) 0.046(3) 0.022(2) 0.010(2) 0.007(2) 0.016(2)
C4 0.034(3) 0.069(4) 0.035(3) 0.026(3) 0.021(2) 0.017(3)
C5 0.025(2) 0.038(3) 0.025(2) 0.012(2) 0.0098(19) 0.004(2)
C6 0.028(2) 0.026(3) 0.029(2) 0.016(2) 0.0119(19) 0.0086(18)
C7 0.035(2) 0.037(3) 0.028(2) 0.022(2) 0.015(2) 0.010(2)
C8 0.033(2) 0.036(3) 0.021(2) 0.013(2) 0.0129(19) 0.010(2)
C9 0.028(2) 0.025(3) 0.027(2) 0.010(2) 0.0117(19) 0.0058(18)
C10 0.027(2) 0.030(3) 0.028(2) 0.018(2) 0.0125(19) 0.0086(19)
Cl1 0.0468(8) 0.0435(10) 0.1166(16) 0.0139(10) 0.0399(10) 0.0165(7)
Cl2 0.0374(6) 0.0380(8) 0.0445(7) 0.0142(6) 0.0222(6) 0.0084(5)
C11 0.035(3) 0.043(3) 0.057(4) 0.027(3) 0.019(3) 0.002(2)
C12 0.039(3) 0.043(3) 0.058(4) 0.028(3) 0.022(3) 0.010(2)
P1 0.0265(5) 0.0231(6) 0.0217(5) 0.0113(5) 0.0108(5) 0.0051(5)
F1 0.0528(17) 0.043(2) 0.0524(19) 0.0248(16) 0.0302(16) -0.0006(14)
F2 0.0513(17) 0.0354(18) 0.0479(17) 0.0202(15) 0.0349(15) 0.0060(13)
F3 0.0521(16) 0.0344(17) 0.0306(14) 0.0142(13) 0.0256(13) 0.0187(13)
F4 0.0559(17) 0.0300(17) 0.0348(16) 0.0061(14) 0.0239(14) 0.0100(14)
F5 0.0400(15) 0.0462(19) 0.0329(15) 0.0203(15) 0.0083(13) 0.0184(14)
F6 0.0426(15) 0.060(2) 0.0304(15) 0.0237(16) 0.0095(13) 0.0195(15)

loop_
_atom_type_symbol
_atom_type_description
_atom_type_scat_dispersion_real
_atom_type_scat_dispersion_imag
_atom_type_scat_source
C C 0.0033 0.0016 'International Tables Vol C Tables 4.2.6.8 and 6.1.1.4'
H H 0.0000 0.0000 'International Tables Vol C Tables 4.2.6.8 and 6.1.1.4'
Ag Ag -0.8971 1.1015 'International Tables Vol C Tables 4.2.6.8 and 6.1.1.4'
Cl Cl 0.1484 0.1585 'International Tables Vol C Tables 4.2.6.8 and 6.1.1.4'
F F 0.0171 0.0103 'International Tables Vol C Tables 4.2.6.8 and 6.1.1.4'
N N 0.0061 0.0033 'International Tables Vol C Tables 4.2.6.8 and 6.1.1.4'
P P 0.1023 0.0942 'International Tables Vol C Tables 4.2.6.8 and 6.1.1.4'

loop_
_geom_angle_atom_site_label_1
_geom_angle_atom_site_label_2
_geom_angle_atom_site_label_3
_geom_angle
N2 Ag1 N1 176.89(14)
C1 N1 Ag1 121.0(3)
C5 N1 Ag1 121.3(3)
C5 N1 C1 117.7(4)
C6 N2 Ag1 122.4(3)
C10 N2 Ag1 120.2(3)
C10 N2 C6 117.3(4)
N1 C1 H1 118.3
N1 C1 C2 123.5(4)
C2 C1 H1 118.3
C1 C2 H2 120.6
C1 C2 C3 118.7(4)
C3 C2 H2 120.6
C2 C3 H3 120.6
C2 C3 C4 118.7(5)
C4 C3 H3 120.6
C3 C4 H4 120.5
C3 C4 C5 119.1(5)
C5 C4 H4 120.5
N1 C5 C4 122.3(4)
N1 C5 H5 118.9
C4 C5 H5 118.9
N2 C6 H6 118.6
N2 C6 C7 122.7(4)
C7 C6 H6 118.6
C6 C7 H7 120.3
C6 C7 C8 119.4(4)
C8 C7 H7 120.3
C7 C8 H8 120.7
C7 C8 C9 118.5(4)
C9 C8 H8 120.7
C8 C9 H9 120.3
C10 C9 C8 119.4(4)
C10 C9 H9 120.3
N2 C10 C9 122.6(4)
N2 C10 H10 118.7
C9 C10 H10 118.7
Cl1 C11 H11A 109.1
Cl1 C11 H11B 109.1
H11A C11 H11B 107.8
C12 C11 Cl1 112.7(4)
C12 C11 H11A 109.1
C12 C11 H11B 109.1
Cl2 C12 H12A 108.9
Cl2 C12 H12B 108.9
C11 C12 Cl2 113.2(4)
C11 C12 H12A 108.9
C11 C12 H12B 108.9
H12A C12 H12B 107.7
F1 P1 F2 179.66(18)
F1 P1 F3 90.14(17)
F1 P1 F4 90.11(17)
F1 P1 F5 89.71(16)
F2 P1 F3 89.58(16)
F4 P1 F2 90.17(17)
F4 P1 F3 179.29(16)
F5 P1 F2 90.10(16)
F5 P1 F3 89.55(16)
F5 P1 F4 89.79(17)
F6 P1 F1 90.51(17)
F6 P1 F2 89.68(16)
F6 P1 F3 90.23(17)
F6 P1 F4 90.43(17)
F6 P1 F5 179.70(17)

loop_
_geom_bond_atom_site_label_1
_geom_bond_atom_site_label_2
_geom_bond_distance
Ag1 N1 2.133(4)
Ag1 N2 2.128(4)
N1 C1 1.341(5)
N1 C5 1.334(6)
N2 C6 1.350(5)
N2 C10 1.346(6)
C1 H1 0.9300
C1 C2 1.366(6)
C2 H2 0.9300
C2 C3 1.379(7)
C3 H3 0.9300
C3 C4 1.379(7)
C4 H4 0.9300
C4 C5 1.385(6)
C5 H5 0.9300
C6 H6 0.9300
C6 C7 1.369(6)
C7 H7 0.9300
C7 C8 1.373(7)
C8 H8 0.9300
C8 C9 1.379(6)
C9 H9 0.9300
C9 C10 1.370(6)
C10 H10 0.9300
Cl1 C11 1.779(6)
Cl2 C12 1.789(5)
C11 H11A 0.9700
C11 H11B 0.9700
C11 C12 1.464(7)
C12 H12A 0.9700
C12 H12B 0.9700
P1 F1 1.595(3)
P1 F2 1.601(3)
P1 F3 1.602(3)
P1 F4 1.597(3)
P1 F5 1.597(3)
P1 F6 1.592(3)

loop_
_geom_torsion_atom_site_label_1
_geom_torsion_atom_site_label_2
_geom_torsion_atom_site_label_3
_geom_torsion_atom_site_label_4
_geom_torsion
Ag1 N1 C1 C2 -175.9(4)
Ag1 N1 C5 C4 176.7(4)
Ag1 N2 C6 C7 -176.0(3)
Ag1 N2 C10 C9 175.5(3)
N1 Ag1 N2 C6 179(61)
N1 Ag1 N2 C10 2(3)
N1 C1 C2 C3 -1.3(8)
N2 Ag1 N1 C1 -135(2)
N2 Ag1 N1 C5 47(3)
N2 C6 C7 C8 0.2(7)
C1 N1 C5 C4 -1.3(7)
C1 C2 C3 C4 -0.2(8)
C2 C3 C4 C5 1.0(8)
C3 C4 C5 N1 -0.2(8)
C5 N1 C1 C2 2.1(7)
C6 N2 C10 C9 -1.5(6)
C6 C7 C8 C9 -0.6(7)
C7 C8 C9 C10 0.0(7)
C8 C9 C10 N2 1.1(7)
C10 N2 C6 C7 0.8(6)
Cl1 C11 C12 Cl2 -61.0(5)
